data_7203713
loop_
_publ_author_name
'Carlucci, Lucia'
'Ciani, Gianfranco'
'Proserpio, Davide M.'
'Porta, Francesca'

_publ_section_title
;
 Four new 2D porous polymeric frames from the self-assembly of silver
 triflate and silver tosylate with free-base and Zn-metallated
 5,10,15,20-tetra(4-pyridyl)porphyrin
;
_journal_issue 11
_journal_name_full CrystEngComm
_journal_page_first 78
_journal_paper_doi 10.1039/b417709f
_journal_volume 7
_journal_year 2005
_chemical_formula_sum 'C89 H57 Ag2 F6 N17 O6 S2 Zn2'
_chemical_formula_weight 1985.12
_space_group_IT_number 14
_symmetry_cell_setting monoclinic
_symmetry_space_group_name_Hall '-P 2yn'
_symmetry_space_group_name_H-M 'P 1 21/n 1'
_atom_sites_solution_hydrogens geom
_atom_sites_solution_primary direct
_atom_sites_solution_secondary difmap
_cell_angle_alpha 90.00
_cell_angle_beta 98.900(10)
_cell_angle_gamma 90.00
_cell_formula_units_Z 4
_cell_length_a 24.888(9)
_cell_length_b 15.171(5)
_cell_length_c 32.904(11)
_cell_measurement_reflns_used 832
_cell_measurement_temperature 293(2)
_cell_measurement_theta_max 19
_cell_measurement_theta_min 3
_cell_volume 12274(7)
_computing_molecular_graphics SCHAKAL
_computing_structure_refinement 'SHELXL-97 (Sheldrick, 1997)'
_computing_structure_solution SIR92
_diffrn_ambient_temperature 293(2)
_diffrn_detector_type CCD_plate
_diffrn_measured_fraction_theta_full 0.993
_diffrn_measured_fraction_theta_max 0.993
_diffrn_measurement_device SMART
_diffrn_measurement_method omega-scan
_diffrn_radiation_monochromator graphite
_diffrn_radiation_source 'fine-focus sealed tube'
_diffrn_radiation_type MoK\a
_diffrn_radiation_wavelength 0.71073
_diffrn_reflns_av_R_equivalents 0.1022
_diffrn_reflns_av_sigmaI/netI 0.0727
_diffrn_reflns_limit_h_max 27
_diffrn_reflns_limit_h_min -27
_diffrn_reflns_limit_k_max 16
_diffrn_reflns_limit_k_min 0
_diffrn_reflns_limit_l_max 36
_diffrn_reflns_limit_l_min 0
_diffrn_reflns_number 95734
_diffrn_reflns_theta_full 23.10
_diffrn_reflns_theta_max 23.10
_diffrn_reflns_theta_min 0.96
_diffrn_standards_decay_% 8
_exptl_absorpt_coefficient_mu 0.789
_exptl_absorpt_correction_T_max 1.00
_exptl_absorpt_correction_T_min 0.79
_exptl_absorpt_correction_type sadabs
_exptl_crystal_colour brown
_exptl_crystal_density_diffrn 1.074
_exptl_crystal_density_method 'not measured'
_exptl_crystal_description plate
_exptl_crystal_F_000 3992
_exptl_crystal_size_max 0.26
_exptl_crystal_size_mid 0.14
_exptl_crystal_size_min 0.06
_refine_diff_density_max 1.595
_refine_diff_density_min -0.780
_refine_diff_density_rms 0.088
_refine_ls_extinction_method none
_refine_ls_goodness_of_fit_ref 0.868
_refine_ls_hydrogen_treatment mixed
_refine_ls_matrix_type full
_refine_ls_number_parameters 1078
_refine_ls_number_reflns 17207
_refine_ls_number_restraints 153
_refine_ls_restrained_S_all 0.879
_refine_ls_R_factor_all 0.0970
_refine_ls_R_factor_gt 0.0611
_refine_ls_shift/su_max 0.008
_refine_ls_shift/su_mean 0.000
_refine_ls_structure_factor_coef Fsqd
_refine_ls_weighting_details 'calc w=1/[\s^2^(Fo^2^)+(0.0871P)^2^+0.0000P] where P=(Fo^2^+2Fc^2^)/3'
_refine_ls_weighting_scheme calc
_refine_ls_wR_factor_gt 0.1534
_refine_ls_wR_factor_ref 0.1628
_reflns_number_observed 9267
_reflns_number_total 17207
_reflns_observed_criterion >2sigma(I)
_cod_data_source_file b417709f.txt
_cod_data_source_block 3
_cod_depositor_comments
;
The following automatic conversions were performed:
'_symmetry_cell_setting' value 'Monoclinic' changed to 'monoclinic'
according to '/home/saulius/struct/CIF-dictionaries/cif_core.dic'
dictionary named 'cif_core.dic' version 2.4.1 from 2010-06-29.

Automatic conversion script
Id: cif_fix_enum 1527 2010-12-29 10:47:43Z saulius 
;
_cod_original_sg_symbol_H-M P21/n
_cod_database_code 7203713
_diffrn_measurement_domega 0.30
_diffrn_measurement_rtime 20

loop_
_symmetry_equiv_pos_as_xyz
'x, y, z'
'-x+1/2, y+1/2, -z+1/2'
'-x, -y, -z'
'x-1/2, -y-1/2, z-1/2'

loop_
_atom_site_label
_atom_site_type_symbol
_atom_site_fract_x
_atom_site_fract_y
_atom_site_fract_z
_atom_site_U_iso_or_equiv
_atom_site_adp_type
_atom_site_occupancy
_atom_site_symmetry_multiplicity
_atom_site_calc_flag
_atom_site_refinement_flags
_atom_site_disorder_assembly
_atom_site_disorder_group
Zn1 Zn 0.85483(3) -0.31142(4) 0.30767(2) 0.03100(18) Uani 1 1 d . . .
Zn2 Zn 0.75710(3) -0.17460(4) -0.15181(2) 0.03206(19) Uani 1 1 d . . .
Ag1 Ag 0.82895(2) 0.20062(3) 0.099020(17) 0.05241(18) Uani 1 1 d . . .
Ag2 Ag 0.82085(4) 0.18764(4) 0.50034(2) 0.0925(3) Uani 1 1 d . . .
C11S C 0.7960(5) 0.1311(7) 0.5882(3) 0.165(5) Uiso 1 1 d G . .
C12S C 0.7397(5) 0.1272(7) 0.5856(3) 0.141(4) Uiso 1 1 d G . .
H12S H 0.7181 0.1709 0.5715 0.169 Uiso 1 1 calc R . .
C13S C 0.7158(4) 0.0580(9) 0.6039(4) 0.223(8) Uiso 1 1 d GD . .
C14S C 0.7481(7) -0.0073(7) 0.6249(4) 0.270(10) Uiso 1 1 d G . .
H14S H 0.7321 -0.0536 0.6372 0.324 Uiso 1 1 calc R . .
C15S C 0.8043(6) -0.0034(8) 0.6275(3) 0.335(13) Uiso 1 1 d G . .
H15S H 0.8260 -0.0471 0.6415 0.402 Uiso 1 1 calc R . .
C16S C 0.8283(3) 0.0658(10) 0.6091(4) 0.268(10) Uiso 1 1 d G . .
H16S H 0.8659 0.0684 0.6109 0.321 Uiso 1 1 calc R . .
N11S N 0.8151(5) 0.2014(7) 0.5671(4) 0.177(5) Uiso 1 1 d . . .
H11A H 0.8485 0.2151 0.5802 0.212 Uiso 1 1 calc R . .
H11B H 0.7936 0.2480 0.5697 0.212 Uiso 1 1 calc R . .
C17S C 0.6554(5) 0.0518(12) 0.6002(5) 0.249(9) Uiso 1 1 d D . .
H17A H 0.6459 -0.0008 0.6137 0.374 Uiso 1 1 calc R . .
H17B H 0.6398 0.0497 0.5717 0.374 Uiso 1 1 calc R . .
H17C H 0.6418 0.1024 0.6129 0.374 Uiso 1 1 calc R . .
C11 C 0.8358(3) -0.4717(4) 0.3791(2) 0.0395(16) Uani 1 1 d . . .
C12 C 0.8400(2) -0.4988(3) 0.3388(2) 0.0361(16) Uani 1 1 d . . .
C13 C 0.8466(3) -0.5890(4) 0.3261(2) 0.055(2) Uani 1 1 d . . .
H13 H 0.8502 -0.6382 0.3432 0.067 Uiso 1 1 calc R . .
C14 C 0.8467(3) -0.5884(4) 0.2859(2) 0.0505(19) Uani 1 1 d . . .
H14 H 0.8502 -0.6374 0.2695 0.061 Uiso 1 1 calc R . .
C15 C 0.8402(2) -0.4977(4) 0.2719(2) 0.0366(16) Uani 1 1 d . . .
C16 C 0.8364(2) -0.4704(4) 0.2308(2) 0.0381(16) Uani 1 1 d . . .
C17 C 0.8352(2) -0.3817(4) 0.2175(2) 0.0371(16) Uani 1 1 d . . .
C18 C 0.8265(3) -0.3521(4) 0.1755(2) 0.0507(19) Uani 1 1 d . . .
H18 H 0.8216 -0.3876 0.1522 0.061 Uiso 1 1 calc R . .
C19 C 0.8268(3) -0.2648(4) 0.1762(2) 0.0502(19) Uani 1 1 d . . .
H19 H 0.8216 -0.2281 0.1533 0.060 Uiso 1 1 calc R . .
C21 C 0.7634(3) -0.0399(4) -0.06614(18) 0.0380(16) Uani 1 1 d . . .
C22 C 0.8139(2) -0.0698(4) -0.07740(18) 0.0347(15) Uani 1 1 d . . .
C23 C 0.8659(3) -0.0406(5) -0.0583(2) 0.057(2) Uani 1 1 d . . .
H23 H 0.8733 0.0011 -0.0375 0.068 Uiso 1 1 calc R . .
C24 C 0.9026(3) -0.0859(5) -0.0766(2) 0.059(2) Uani 1 1 d . . .
H24 H 0.9402 -0.0802 -0.0706 0.071 Uiso 1 1 calc R . .
C25 C 0.8738(2) -0.1436(4) -0.10644(19) 0.0409(16) Uani 1 1 d . . .
C26 C 0.8970(2) -0.2020(4) -0.13159(19) 0.0397(16) Uani 1 1 d . . .
C27 C 0.8685(3) -0.2570(4) -0.1617(2) 0.0433(17) Uani 1 1 d . . .
C28 C 0.8925(3) -0.3214(5) -0.1856(3) 0.072(2) Uani 1 1 d . . .
H28 H 0.9295 -0.3321 -0.1846 0.087 Uiso 1 1 calc R . .
C29 C 0.8516(3) -0.3635(5) -0.2099(3) 0.064(2) Uani 1 1 d . . .
H29 H 0.8549 -0.4094 -0.2281 0.076 Uiso 1 1 calc R . .
C47 C 0.7118(3) -0.0641(4) -0.08504(19) 0.0365(15) Uani 1 1 d . . .
C50 C 0.8442(3) -0.1247(4) 0.3405(2) 0.0385(16) Uani 1 1 d . . .
C110 C 0.8364(3) -0.2367(4) 0.21789(19) 0.0370(16) Uani 1 1 d . . .
C111 C 0.8403(2) -0.1492(4) 0.23282(19) 0.0367(16) Uani 1 1 d . . .
C112 C 0.8450(2) -0.1226(4) 0.27389(19) 0.0368(16) Uani 1 1 d . . .
C113 C 0.8514(3) -0.0327(4) 0.2881(2) 0.0495(19) Uani 1 1 d . . .
H113 H 0.8553 0.0168 0.2721 0.059 Uiso 1 1 calc R . .
C114 C 0.8507(3) -0.0337(4) 0.3294(2) 0.0490(18) Uani 1 1 d . . .
H114 H 0.8538 0.0146 0.3470 0.059 Uiso 1 1 calc R . .
C115 C 0.8392(2) -0.1523(4) 0.38080(19) 0.0365(15) Uani 1 1 d . . .
C116 C 0.8351(2) -0.2396(4) 0.39307(19) 0.0359(15) Uani 1 1 d . . .
C117 C 0.8262(3) -0.2681(4) 0.4329(2) 0.0451(17) Uani 1 1 d . . .
H117 H 0.8214 -0.2317 0.4548 0.054 Uiso 1 1 calc R . .
C118 C 0.8261(3) -0.3577(4) 0.4333(2) 0.0448(17) Uani 1 1 d . . .
H118 H 0.8222 -0.3942 0.4553 0.054 Uiso 1 1 calc R . .
C119 C 0.8331(2) -0.3842(4) 0.39266(19) 0.0377(16) Uani 1 1 d . . .
C121 C 0.7831(3) -0.6716(4) 0.4289(2) 0.057(2) Uani 1 1 d . . .
H121 H 0.7547 -0.7117 0.4229 0.068 Uiso 1 1 calc R . .
C122 C 0.8631(3) -0.6164(4) 0.1420(2) 0.054(2) Uani 1 1 d . . .
H122 H 0.8877 -0.6191 0.1234 0.065 Uiso 1 1 calc R . .
C123 C 0.8705(3) 0.0027(4) 0.1483(2) 0.054(2) Uani 1 1 d . . .
H123 H 0.8964 0.0075 0.1309 0.065 Uiso 1 1 calc R . .
C124 C 0.7858(4) 0.0393(5) 0.4354(3) 0.077(3) Uani 1 1 d . . .
H124 H 0.7534 0.0707 0.4335 0.093 Uiso 1 1 calc R . .
C131 C 0.7871(3) -0.6037(4) 0.4018(2) 0.0502(18) Uani 1 1 d . . .
H131 H 0.7612 -0.5978 0.3783 0.060 Uiso 1 1 calc R . .
C132 C 0.8673(3) -0.5471(4) 0.1696(2) 0.0488(18) Uani 1 1 d . . .
H132 H 0.8936 -0.5039 0.1687 0.059 Uiso 1 1 calc R . .
C133 C 0.8747(3) -0.0676(4) 0.1742(2) 0.0529(19) Uani 1 1 d . . .
H133 H 0.9020 -0.1093 0.1737 0.063 Uiso 1 1 calc R . .
C134 C 0.7891(3) -0.0268(5) 0.4079(3) 0.074(3) Uani 1 1 d . . .
H134 H 0.7605 -0.0364 0.3867 0.089 Uiso 1 1 calc R . .
C141 C 0.8303(3) -0.5434(4) 0.4095(2) 0.0393(16) Uani 1 1 d . . .
C142 C 0.8324(2) -0.5414(4) 0.1988(2) 0.0368(16) Uani 1 1 d . . .
C143 C 0.8375(3) -0.0765(4) 0.20143(19) 0.0393(16) Uani 1 1 d . . .
C144 C 0.8340(3) -0.0790(4) 0.4113(2) 0.0448(17) Uani 1 1 d . . .
C151 C 0.8664(3) -0.5549(4) 0.4455(2) 0.0540(19) Uani 1 1 d . . .
H151 H 0.8955 -0.5163 0.4521 0.065 Uiso 1 1 calc R . .
C152 C 0.7927(3) -0.6072(4) 0.19635(19) 0.0387(16) Uani 1 1 d . . .
H152 H 0.7675 -0.6066 0.2145 0.046 Uiso 1 1 calc R . .
C153 C 0.7958(3) -0.0117(4) 0.1988(2) 0.0436(17) Uani 1 1 d . . .
H153 H 0.7685 -0.0154 0.2150 0.052 Uiso 1 1 calc R . .
C154 C 0.8762(4) -0.0583(5) 0.4420(3) 0.094(3) Uani 1 1 d . . .
H154 H 0.9084 -0.0906 0.4454 0.112 Uiso 1 1 calc R . .
C161 C 0.8591(4) -0.6240(5) 0.4716(2) 0.065(2) Uani 1 1 d . . .
H161 H 0.8837 -0.6300 0.4958 0.078 Uiso 1 1 calc R . .
C162 C 0.7905(3) -0.6728(4) 0.1672(2) 0.0399(16) Uani 1 1 d . . .
H162 H 0.7630 -0.7145 0.1662 0.048 Uiso 1 1 calc R . .
C163 C 0.7969(3) 0.0571(4) 0.1713(2) 0.0467(18) Uani 1 1 d . . .
H163 H 0.7706 0.1007 0.1707 0.056 Uiso 1 1 calc R . .
C164 C 0.8697(4) 0.0115(6) 0.4676(3) 0.105(4) Uani 1 1 d . . .
H164 H 0.8981 0.0245 0.4886 0.126 Uiso 1 1 calc R . .
C210 C 0.8022(3) -0.3234(4) -0.20216(19) 0.0400(16) Uani 1 1 d . . .
C211 C 0.7491(3) -0.3518(4) -0.21911(19) 0.0382(16) Uani 1 1 d . B .
C212 C 0.7011(3) -0.3176(4) -0.20999(19) 0.0422(16) Uani 1 1 d . . .
C213 C 0.6484(3) -0.3492(5) -0.2272(3) 0.071(3) Uani 1 1 d . . .
H213 H 0.6408 -0.3944 -0.2463 0.085 Uiso 1 1 calc R . .
C214 C 0.6123(3) -0.3018(5) -0.2107(2) 0.069(2) Uani 1 1 d . . .
H214 H 0.5747 -0.3077 -0.2166 0.083 Uiso 1 1 calc R . .
C215 C 0.6409(3) -0.2402(4) -0.18243(19) 0.0391(16) Uani 1 1 d . . .
C216 C 0.6175(2) -0.1793(4) -0.1572(2) 0.0399(16) Uani 1 1 d . A .
C217 C 0.6453(2) -0.1263(4) -0.12666(18) 0.0322(15) Uani 1 1 d . . .
C218 C 0.6208(3) -0.0713(4) -0.0994(2) 0.0503(18) Uani 1 1 d . . .
H218 H 0.5837 -0.0636 -0.0996 0.060 Uiso 1 1 calc R . .
C219 C 0.6609(3) -0.0330(4) -0.0738(2) 0.0474(18) Uani 1 1 d . . .
H219 H 0.6569 0.0062 -0.0527 0.057 Uiso 1 1 calc R . .
C221 C 0.7845(4) 0.1592(5) 0.0040(3) 0.086(3) Uani 1 1 d . . .
H221 H 0.7842 0.2202 0.0012 0.103 Uiso 1 1 calc R . .
C224 C 1.0416(3) -0.2408(5) -0.0809(3) 0.065(2) Uani 1 1 d . . .
H224 H 1.0593 -0.2635 -0.0562 0.079 Uiso 1 1 calc R . .
C231 C 0.7713(4) 0.1090(5) -0.0316(2) 0.088(3) Uani 1 1 d . . .
H231 H 0.7627 0.1368 -0.0570 0.106 Uiso 1 1 calc R . .
C234 C 0.9854(3) -0.2367(5) -0.0874(3) 0.067(2) Uani 1 1 d . . .
H234 H 0.9663 -0.2532 -0.0664 0.080 Uiso 1 1 calc R . .
C241 C 0.7709(2) 0.0198(4) -0.02935(18) 0.0352(15) Uani 1 1 d . . .
C244 C 0.9574(2) -0.2085(4) -0.1244(2) 0.0431(17) Uani 1 1 d . . .
C251 C 0.7809(3) -0.0153(4) 0.0091(2) 0.060(2) Uani 1 1 d . . .
H251 H 0.7796 -0.0761 0.0126 0.072 Uiso 1 1 calc R . .
C254 C 0.9890(3) -0.1852(5) -0.1539(2) 0.064(2) Uani 1 1 d . . .
H254 H 0.9725 -0.1671 -0.1799 0.077 Uiso 1 1 calc R . .
C261 C 0.7933(3) 0.0396(4) 0.0434(2) 0.057(2) Uani 1 1 d . . .
H261 H 0.7991 0.0137 0.0693 0.068 Uiso 1 1 calc R . .
C264 C 1.0453(3) -0.1889(5) -0.1445(3) 0.063(2) Uani 1 1 d . . .
H264 H 1.0656 -0.1730 -0.1647 0.075 Uiso 1 1 calc R . .
N212 N 0.44246(19) -0.1827(3) -0.17952(16) 0.0386(13) Uani 1 1 d . . .
C2A2 C 0.46991(19) -0.2236(4) -0.14551(19) 0.097(5) Uani 0.765(8) 1 d P A 1
H2A2 H 0.4508 -0.2530 -0.1275 0.116 Uiso 0.765(8) 1 calc PR A 1
C3A2 C 0.52640(19) -0.2214(4) -0.13786(19) 0.112(6) Uani 0.765(8) 1 d PR A 1
H3A2 H 0.5448 -0.2499 -0.1148 0.135 Uiso 0.765(8) 1 calc PR A 1
C5A2 C 0.52719(19) -0.1363(4) -0.19950(19) 0.087(4) Uani 0.765(8) 1 d PR A 1
H5A2 H 0.5463 -0.1075 -0.2177 0.104 Uiso 0.765(8) 1 calc PR A 1
C6A2 C 0.47069(19) -0.1385(4) -0.20716(19) 0.095(5) Uani 0.765(8) 1 d PR A 1
H6A2 H 0.4518 -0.1109 -0.2303 0.113 Uiso 0.765(8) 1 calc PR A 1
C2B2 C 0.47301(19) -0.2544(4) -0.16640(19) 0.017(6) Uiso 0.235(8) 1 d PR A 2
H2B2 H 0.4542 -0.3051 -0.1613 0.020 Uiso 0.235(8) 1 calc PR A 2
C3B2 C 0.52511(19) -0.2595(4) -0.16030(19) 0.029(7) Uiso 0.235(8) 1 d PR A 2
H3B2 H 0.5428 -0.3128 -0.1538 0.035 Uiso 0.235(8) 1 calc PR A 2
C5B2 C 0.52361(19) -0.1019(4) -0.17560(19) 0.025(7) Uiso 0.235(8) 1 d PR A 2
H5B2 H 0.5406 -0.0484 -0.1790 0.030 Uiso 0.235(8) 1 calc PR A 2
C6B2 C 0.47081(19) -0.1060(4) -0.18150(19) 0.012(6) Uiso 0.235(8) 1 d PR A 2
H6B2 H 0.4513 -0.0541 -0.1874 0.015 Uiso 0.235(8) 1 calc PR A 2
C242 C 0.5556(2) -0.1777(4) -0.16400(19) 0.0378(15) Uani 1 1 d . . .
N213 N 0.7431(2) -0.5654(3) -0.30497(16) 0.0406(13) Uani 1 1 d . . .
C2A3 C 0.7333(10) -0.5747(8) -0.2680(5) 0.091(6) Uani 0.72(2) 1 d P B 1
H2A3 H 0.7241 -0.6308 -0.2599 0.109 Uiso 0.72(2) 1 calc PR B 1
C3A3 C 0.7353(10) -0.5079(9) -0.2396(4) 0.100(7) Uani 0.72(2) 1 d P B 1
H3A3 H 0.7288 -0.5204 -0.2131 0.120 Uiso 0.72(2) 1 calc PR B 1
C5A3 C 0.7579(11) -0.4156(8) -0.2871(4) 0.108(8) Uani 0.72(2) 1 d P B 1
H5A3 H 0.7668 -0.3596 -0.2955 0.130 Uiso 0.72(2) 1 calc PR B 1
C6A3 C 0.7571(10) -0.4853(8) -0.3149(4) 0.095(7) Uani 0.72(2) 1 d P B 1
H6A3 H 0.7666 -0.4752 -0.3408 0.115 Uiso 0.72(2) 1 calc PR B 1
C2B3 C 0.7214(10) -0.421(2) -0.2897(9) 0.033(8) Uiso 0.28(2) 1 d P B 2
H2B3 H 0.7049 -0.3690 -0.2994 0.040 Uiso 0.28(2) 1 calc PR B 2
C3B3 C 0.7202(9) -0.4866(14) -0.3142(7) 0.017(6) Uiso 0.28(2) 1 d P B 2
H3B3 H 0.7017 -0.4789 -0.3408 0.020 Uiso 0.28(2) 1 calc PR B 2
C5B3 C 0.7649(10) -0.5746(19) -0.2656(9) 0.026(8) Uiso 0.28(2) 1 d P B 2
H5B3 H 0.7771 -0.6305 -0.2569 0.031 Uiso 0.28(2) 1 calc PR B 2
C6B3 C 0.7708(11) -0.5090(18) -0.2370(9) 0.033(8) Uiso 0.28(2) 1 d P B 2
H6B3 H 0.7898 -0.5179 -0.2107 0.040 Uiso 0.28(2) 1 calc PR B 2
C243 C 0.7465(3) -0.4257(4) -0.2493(2) 0.0433(17) Uani 1 1 d . . .
N11 N 0.83835(19) -0.3109(3) 0.36851(14) 0.0332(12) Uani 1 1 d . . .
N12 N 0.83805(18) -0.4452(3) 0.30522(14) 0.0290(11) Uani 1 1 d . . .
N13 N 0.84117(19) -0.3101(3) 0.24370(14) 0.0328(12) Uani 1 1 d . . .
N14 N 0.84162(19) -0.1775(3) 0.30683(15) 0.0353(12) Uani 1 1 d . . .
N21 N 0.7001(2) -0.1204(3) -0.11761(15) 0.0348(12) Uani 1 1 d . . .
N22 N 0.81811(19) -0.1315(3) -0.10699(15) 0.0354(12) Uani 1 1 d . . .
N23 N 0.8133(2) -0.2583(3) -0.17307(15) 0.0363(13) Uani 1 1 d . . .
N24 N 0.6953(2) -0.2505(3) -0.18251(15) 0.0368(13) Uani 1 1 d . . .
N111 N 0.8188(3) -0.6822(4) 0.46394(19) 0.0662(18) Uani 1 1 d . . .
N112 N 0.8249(2) -0.6805(3) 0.14070(16) 0.0444(14) Uani 1 1 d . . .
N113 N 0.8328(3) 0.0651(3) 0.14583(16) 0.0492(15) Uani 1 1 d . . .
N114 N 0.8256(3) 0.0608(4) 0.4642(2) 0.073(2) Uani 1 1 d . . .
N211 N 0.7972(2) 0.1271(3) 0.04104(17) 0.0441(14) Uani 1 1 d . . .
N214 N 1.0712(2) -0.2135(4) -0.1087(2) 0.0589(17) Uani 1 1 d . . .
S2 S 0.4769(3) 0.2836(4) 0.0228(2) 0.270(4) Uani 1 1 d DU . .
S1 S 0.8613(3) 0.7178(5) 0.0632(2) 0.247(3) Uani 1 1 d DU . .
O21 O 0.5080(8) 0.3401(10) 0.0521(5) 0.477(18) Uani 1 1 d DU . .
O23 O 0.4709(9) 0.3194(11) -0.0172(4) 0.461(17) Uani 1 1 d DU . .
O22 O 0.4279(4) 0.2633(11) 0.0375(5) 0.378(13) Uani 1 1 d DU . .
C2A C 0.5138(5) 0.1841(7) 0.0218(4) 0.53(3) Uani 1 1 d DU . .
F21 F 0.5294(8) 0.1506(11) 0.0582(5) 0.417(12) Uani 1 1 d DU . .
F22 F 0.5568(6) 0.1959(12) 0.0031(6) 0.499(16) Uani 1 1 d DU . .
F23 F 0.4857(7) 0.1213(8) 0.0008(7) 0.449(14) Uani 1 1 d DU . .
O11 O 0.8556(6) 0.8082(7) 0.0742(4) 0.308(9) Uani 1 1 d DU . .
O12 O 0.8264(6) 0.6543(9) 0.0715(4) 0.307(9) Uani 1 1 d DU . .
O13 O 0.9188(5) 0.6926(12) 0.0758(5) 0.463(17) Uani 1 1 d DU . .
C1A C 0.8571(6) 0.7214(8) 0.0075(3) 0.41(2) Uani 1 1 d DU . .
F11 F 0.8702(7) 0.6404(8) -0.0040(4) 0.377(10) Uani 1 1 d DU . .
F12 F 0.8952(6) 0.7750(9) -0.0006(4) 0.306(7) Uani 1 1 d DU . .
F13 F 0.8066(7) 0.7439(16) -0.0076(4) 0.64(2) Uani 1 1 d DU . .

loop_
_atom_site_aniso_label
_atom_site_aniso_U_11
_atom_site_aniso_U_22
_atom_site_aniso_U_33
_atom_site_aniso_U_23
_atom_site_aniso_U_13
_atom_site_aniso_U_12
Zn1 0.0357(4) 0.0199(3) 0.0361(4) -0.0034(3) 0.0014(3) 0.0001(3)
Zn2 0.0352(4) 0.0258(4) 0.0334(4) -0.0021(3) -0.0005(3) -0.0012(3)
Ag1 0.0566(4) 0.0464(3) 0.0522(4) -0.0238(3) 0.0019(3) -0.0044(3)
Ag2 0.1788(8) 0.0409(4) 0.0606(4) -0.0017(3) 0.0274(5) 0.0020(4)
C11 0.044(4) 0.028(3) 0.044(4) -0.006(3) -0.001(3) -0.001(3)
C12 0.047(4) 0.016(3) 0.043(4) 0.000(3) 0.002(3) -0.001(3)
C13 0.095(6) 0.027(4) 0.045(5) 0.004(3) 0.012(4) 0.008(4)
C14 0.072(5) 0.023(4) 0.058(5) -0.005(3) 0.014(4) 0.009(3)
C15 0.044(4) 0.019(3) 0.045(4) -0.005(3) 0.002(3) -0.002(3)
C16 0.041(4) 0.030(4) 0.043(4) -0.005(3) 0.004(3) -0.006(3)
C17 0.045(4) 0.021(3) 0.046(4) 0.000(3) 0.011(3) 0.002(3)
C18 0.088(6) 0.027(4) 0.034(4) -0.004(3) 0.000(4) 0.001(4)
C19 0.084(6) 0.026(4) 0.037(4) -0.001(3) -0.004(4) 0.000(3)
C21 0.051(4) 0.036(4) 0.025(4) -0.003(3) 0.001(3) -0.003(3)
C22 0.033(4) 0.036(4) 0.034(4) -0.009(3) -0.001(3) 0.006(3)
C23 0.040(4) 0.061(5) 0.066(5) -0.028(4) -0.003(4) -0.005(4)
C24 0.041(4) 0.066(5) 0.065(5) -0.032(4) -0.004(4) -0.006(4)
C25 0.030(4) 0.049(4) 0.041(4) -0.009(3) -0.002(3) 0.001(3)
C26 0.039(4) 0.039(4) 0.038(4) -0.006(3) -0.002(3) 0.003(3)
C27 0.041(4) 0.041(4) 0.045(4) -0.008(3) -0.001(3) 0.002(3)
C28 0.044(5) 0.065(5) 0.106(7) -0.039(5) 0.006(5) 0.017(4)
C29 0.040(4) 0.060(5) 0.090(6) -0.033(4) 0.009(4) -0.004(4)
C47 0.044(4) 0.030(3) 0.034(4) 0.003(3) 0.002(3) 0.001(3)
C50 0.049(4) 0.017(3) 0.049(5) -0.001(3) 0.005(3) 0.004(3)
C110 0.050(4) 0.026(3) 0.033(4) -0.002(3) -0.002(3) 0.001(3)
C111 0.045(4) 0.022(3) 0.042(4) 0.000(3) 0.002(3) 0.004(3)
C112 0.046(4) 0.028(3) 0.036(4) -0.007(3) 0.003(3) 0.009(3)
C113 0.091(6) 0.018(3) 0.038(4) 0.007(3) 0.008(4) -0.008(3)
C114 0.072(5) 0.028(4) 0.047(5) -0.014(3) 0.009(4) 0.003(3)
C115 0.042(4) 0.029(3) 0.037(4) -0.008(3) 0.001(3) 0.000(3)
C116 0.037(4) 0.034(4) 0.038(4) -0.002(3) 0.009(3) -0.004(3)
C117 0.070(5) 0.031(4) 0.036(4) -0.006(3) 0.015(4) 0.003(3)
C118 0.063(5) 0.039(4) 0.034(4) -0.002(3) 0.015(4) -0.004(3)
C119 0.038(4) 0.030(4) 0.044(4) -0.011(3) 0.005(3) 0.002(3)
C121 0.073(5) 0.041(4) 0.056(5) 0.002(4) 0.005(4) -0.010(4)
C122 0.069(5) 0.045(4) 0.053(5) -0.009(4) 0.028(4) -0.012(4)
C123 0.083(6) 0.041(4) 0.043(5) 0.003(4) 0.022(4) 0.005(4)
C124 0.083(6) 0.056(5) 0.093(7) -0.032(5) 0.017(6) 0.008(5)
C131 0.058(5) 0.040(4) 0.048(5) 0.001(3) -0.005(4) -0.008(4)
C132 0.065(5) 0.030(4) 0.056(5) -0.012(3) 0.024(4) -0.013(3)
C133 0.075(5) 0.038(4) 0.050(5) 0.001(4) 0.026(4) 0.008(4)
C134 0.062(6) 0.065(5) 0.093(7) -0.038(5) 0.003(5) 0.007(4)
C141 0.057(4) 0.022(3) 0.041(4) -0.001(3) 0.012(4) 0.000(3)
C142 0.034(4) 0.030(4) 0.045(4) -0.001(3) 0.003(3) 0.003(3)
C143 0.062(5) 0.020(3) 0.034(4) -0.003(3) 0.001(3) -0.008(3)
C144 0.059(5) 0.030(4) 0.045(4) -0.007(3) 0.007(4) 0.002(3)
C151 0.072(5) 0.039(4) 0.046(5) 0.011(4) -0.007(4) -0.005(4)
C152 0.045(4) 0.029(3) 0.044(4) -0.002(3) 0.010(3) 0.000(3)
C153 0.055(5) 0.029(4) 0.048(4) -0.003(3) 0.012(4) 0.002(3)
C154 0.090(7) 0.057(5) 0.119(8) -0.057(5) -0.033(6) 0.030(5)
C161 0.096(7) 0.054(5) 0.043(5) 0.014(4) 0.004(4) -0.004(5)
C162 0.044(4) 0.021(3) 0.051(4) -0.014(3) -0.003(3) -0.006(3)
C163 0.061(5) 0.027(4) 0.053(5) 0.001(3) 0.010(4) -0.001(3)
C164 0.119(9) 0.091(7) 0.091(8) -0.051(6) -0.031(6) 0.032(7)
C210 0.040(4) 0.033(4) 0.046(4) -0.011(3) 0.004(3) 0.003(3)
C211 0.038(4) 0.033(3) 0.042(4) -0.017(3) 0.000(3) 0.001(3)
C212 0.041(4) 0.041(4) 0.044(4) -0.011(3) 0.003(3) -0.007(3)
C213 0.047(5) 0.063(5) 0.100(7) -0.061(5) 0.006(5) 0.003(4)
C214 0.040(4) 0.068(5) 0.094(6) -0.038(5) -0.003(4) -0.011(4)
C215 0.037(4) 0.035(4) 0.042(4) -0.011(3) -0.003(3) -0.004(3)
C216 0.034(4) 0.031(4) 0.055(4) 0.007(3) 0.006(3) 0.007(3)
C217 0.033(4) 0.024(3) 0.036(4) -0.006(3) -0.004(3) -0.004(3)
C218 0.032(4) 0.055(4) 0.061(5) -0.014(4) -0.002(4) -0.002(4)
C219 0.046(4) 0.047(4) 0.050(5) -0.015(4) 0.011(4) 0.002(3)
C221 0.167(9) 0.026(4) 0.060(6) -0.008(4) 0.006(6) 0.002(5)
C224 0.056(6) 0.079(6) 0.060(5) 0.016(4) 0.007(4) 0.009(4)
C231 0.192(10) 0.039(5) 0.026(4) -0.010(4) -0.010(5) 0.005(5)
C234 0.045(5) 0.091(6) 0.065(6) 0.018(5) 0.010(4) 0.006(4)
C241 0.043(4) 0.032(4) 0.030(4) -0.009(3) 0.004(3) 0.004(3)
C244 0.030(4) 0.043(4) 0.053(5) -0.019(3) -0.003(3) 0.004(3)
C251 0.109(7) 0.032(4) 0.040(5) -0.008(4) 0.009(4) -0.013(4)
C254 0.040(5) 0.092(6) 0.060(5) -0.008(5) 0.007(4) -0.006(4)
C261 0.094(6) 0.039(4) 0.037(4) -0.001(3) 0.008(4) -0.006(4)
C264 0.055(5) 0.073(5) 0.062(6) -0.001(5) 0.012(4) -0.003(4)
N212 0.035(3) 0.031(3) 0.049(3) -0.001(3) 0.004(3) 0.005(2)
C2A2 0.049(7) 0.194(14) 0.047(8) 0.054(9) 0.007(6) -0.012(8)
C3A2 0.040(7) 0.206(15) 0.084(10) 0.078(11) -0.010(6) -0.018(8)
C5A2 0.042(7) 0.129(11) 0.088(10) 0.053(9) 0.007(6) 0.004(7)
C6A2 0.051(7) 0.136(11) 0.097(11) 0.054(9) 0.010(7) -0.001(7)
C242 0.031(4) 0.036(4) 0.045(4) -0.009(3) 0.001(3) -0.003(3)
N213 0.043(3) 0.041(3) 0.036(3) -0.011(3) 0.000(3) 0.001(3)
C2A3 0.17(2) 0.031(7) 0.084(11) -0.004(6) 0.065(12) -0.038(9)
C3A3 0.20(2) 0.068(9) 0.053(8) -0.037(7) 0.072(11) -0.048(11)
C5A3 0.23(3) 0.038(7) 0.068(10) -0.016(6) 0.048(13) -0.049(10)
C6A3 0.20(2) 0.049(8) 0.054(8) -0.004(6) 0.063(10) -0.038(10)
C243 0.046(4) 0.038(4) 0.043(4) -0.011(3) 0.000(3) -0.006(3)
N11 0.046(3) 0.019(3) 0.035(3) -0.003(2) 0.004(2) -0.002(2)
N12 0.041(3) 0.016(2) 0.031(3) -0.004(2) 0.007(2) -0.003(2)
N13 0.043(3) 0.018(3) 0.038(3) -0.004(2) 0.007(2) -0.001(2)
N14 0.049(3) 0.012(2) 0.045(3) 0.000(3) 0.008(3) 0.005(2)
N21 0.036(3) 0.033(3) 0.033(3) -0.007(2) -0.002(2) 0.000(2)
N22 0.035(3) 0.033(3) 0.035(3) -0.006(2) -0.004(2) 0.002(2)
N23 0.037(3) 0.030(3) 0.041(3) -0.010(2) 0.003(3) 0.002(2)
N24 0.033(3) 0.030(3) 0.045(3) -0.012(3) -0.002(3) -0.004(2)
N111 0.108(6) 0.040(4) 0.051(4) 0.015(3) 0.015(4) -0.009(4)
N112 0.046(3) 0.037(3) 0.050(4) -0.018(3) 0.007(3) 0.004(3)
N113 0.076(4) 0.034(3) 0.037(4) 0.010(3) 0.004(3) -0.004(3)
N114 0.119(6) 0.053(4) 0.047(4) -0.019(3) 0.009(4) 0.005(4)
N211 0.053(4) 0.040(3) 0.038(4) -0.008(3) 0.003(3) 0.000(3)
N214 0.042(4) 0.069(4) 0.062(4) -0.021(4) -0.004(4) 0.010(3)
S2 0.216(7) 0.259(7) 0.293(9) 0.084(6) -0.095(6) -0.083(6)
S1 0.242(7) 0.258(7) 0.274(8) 0.089(7) 0.139(6) 0.100(6)
O21 0.51(3) 0.47(3) 0.39(3) 0.01(2) -0.09(2) -0.30(3)
O23 0.62(4) 0.43(3) 0.30(2) 0.16(2) -0.02(2) 0.18(3)
O22 0.158(12) 0.54(3) 0.42(3) -0.07(2) -0.022(14) -0.099(17)
C2A 0.087(17) 1.03(9) 0.43(5) 0.27(6) -0.07(2) 0.09(3)
F21 0.31(2) 0.55(3) 0.40(2) 0.11(2) 0.050(18) 0.17(2)
F22 0.244(17) 0.85(5) 0.39(3) -0.16(3) 0.008(16) 0.01(2)
F23 0.241(19) 0.49(3) 0.59(4) -0.11(3) -0.025(19) 0.022(18)
O11 0.284(18) 0.279(19) 0.35(2) 0.017(16) 0.010(15) 0.054(15)
O12 0.35(2) 0.259(15) 0.314(19) 0.041(13) 0.072(15) -0.167(15)
O13 0.240(18) 0.48(3) 0.62(4) -0.13(3) -0.08(2) 0.17(2)
C1A 0.80(7) 0.32(4) 0.148(19) -0.05(2) 0.15(3) -0.32(4)
F11 0.52(3) 0.227(14) 0.37(2) -0.101(13) 0.032(18) 0.043(16)
F12 0.392(19) 0.283(15) 0.262(14) 0.051(12) 0.116(13) -0.055(14)
F13 0.56(4) 0.65(4) 0.65(5) -0.17(3) -0.07(3) 0.34(4)

loop_
_atom_type_symbol
_atom_type_description
_atom_type_scat_dispersion_real
_atom_type_scat_dispersion_imag
_atom_type_scat_source
C C 0.0033 0.0016 'International Tables Vol C Tables 4.2.6.8 and 6.1.1.4'
H H 0.0000 0.0000 'International Tables Vol C Tables 4.2.6.8 and 6.1.1.4'
N N 0.0061 0.0033 'International Tables Vol C Tables 4.2.6.8 and 6.1.1.4'
O O 0.0106 0.0060 'International Tables Vol C Tables 4.2.6.8 and 6.1.1.4'
S S 0.1246 0.1234 'International Tables Vol C Tables 4.2.6.8 and 6.1.1.4'
Zn Zn 0.2839 1.4301 'International Tables Vol C Tables 4.2.6.8 and 6.1.1.4'
Ag Ag -0.8971 1.1015 'International Tables Vol C Tables 4.2.6.8 and 6.1.1.4'
F F 0.0171 0.0103 'International Tables Vol C Tables 4.2.6.8 and 6.1.1.4'

loop_
_geom_angle_atom_site_label_1
_geom_angle_atom_site_label_2
_geom_angle_atom_site_label_3
_geom_angle
_geom_angle_site_symmetry_1
_geom_angle_site_symmetry_3
_geom_angle_publ_flag
N14 Zn1 N12 159.42(19) . . ?
N14 Zn1 N13 88.64(18) . . ?
N12 Zn1 N13 88.24(17) . . ?
N14 Zn1 N11 87.40(18) . . ?
N12 Zn1 N11 88.46(17) . . ?
N13 Zn1 N11 159.59(18) . . ?
N14 Zn1 N212 101.44(18) . 4_656 ?
N12 Zn1 N212 99.12(18) . 4_656 ?
N13 Zn1 N212 101.54(19) . 4_656 ?
N11 Zn1 N212 98.87(19) . 4_656 ?
N22 Zn2 N24 160.88(19) . . ?
N22 Zn2 N23 88.60(19) . . ?
N24 Zn2 N23 89.04(19) . . ?
N22 Zn2 N21 88.65(19) . . ?
N24 Zn2 N21 88.08(19) . . ?
N23 Zn2 N21 163.00(19) . . ?
N22 Zn2 N213 98.78(19) . 2_654 ?
N24 Zn2 N213 100.3(2) . 2_654 ?
N23 Zn2 N213 100.2(2) . 2_654 ?
N21 Zn2 N213 96.8(2) . 2_654 ?
N211 Ag1 N112 149.61(19) . 1_565 ?
N211 Ag1 N214 111.40(19) . 3_755 ?
N112 Ag1 N214 89.80(19) 1_565 3_755 ?
N211 Ag1 N113 95.04(19) . . ?
N112 Ag1 N113 105.96(19) 1_565 . ?
N214 Ag1 N113 92.4(2) 3_755 . ?
N11S Ag2 N114 127.6(3) . . ?
N11S Ag2 N111 115.5(3) . 1_565 ?
N114 Ag2 N111 116.9(2) . 1_565 ?
C12S C11S C16S 120.0 . . ?
C12S C11S N11S 114.8(12) . . ?
C16S C11S N11S 125.1(12) . . ?
C13S C12S C11S 120.0 . . ?
C14S C13S C12S 120.0 . . ?
C14S C13S C17S 119.6(13) . . ?
C12S C13S C17S 120.4(13) . . ?
C15S C14S C13S 120.0 . . ?
C14S C15S C16S 120.0 . . ?
C15S C16S C11S 120.0 . . ?
C11S N11S Ag2 119.8(8) . . ?
C119 C11 C12 126.0(6) . . ?
C119 C11 C141 117.5(6) . . ?
C12 C11 C141 116.4(5) . . ?
N12 C12 C11 126.2(5) . . ?
N12 C12 C13 108.8(5) . . ?
C11 C12 C13 125.0(6) . . ?
C14 C13 C12 107.4(6) . . ?
C13 C14 C15 107.7(6) . . ?
N12 C15 C16 126.6(5) . . ?
N12 C15 C14 108.4(6) . . ?
C16 C15 C14 124.9(6) . . ?
C15 C16 C17 125.1(5) . . ?
C15 C16 C142 116.8(5) . . ?
C17 C16 C142 118.1(6) . . ?
N13 C17 C16 124.0(6) . . ?
N13 C17 C18 109.9(5) . . ?
C16 C17 C18 126.1(6) . . ?
C19 C18 C17 107.3(6) . . ?
C18 C19 C110 108.4(6) . . ?
C47 C21 C22 125.9(5) . . ?
C47 C21 C241 120.8(6) . . ?
C22 C21 C241 113.2(5) . . ?
N22 C22 C23 111.4(5) . . ?
N22 C22 C21 124.5(5) . . ?
C23 C22 C21 124.1(6) . . ?
C24 C23 C22 106.0(6) . . ?
C23 C24 C25 108.4(6) . . ?
C26 C25 N22 125.1(5) . . ?
C26 C25 C24 126.2(6) . . ?
N22 C25 C24 108.7(5) . . ?
C25 C26 C27 126.0(6) . . ?
C25 C26 C244 116.5(5) . . ?
C27 C26 C244 117.5(5) . . ?
N23 C27 C26 125.4(6) . . ?
N23 C27 C28 109.0(6) . . ?
C26 C27 C28 125.6(6) . . ?
C29 C28 C27 107.7(6) . . ?
C28 C29 C210 106.5(6) . . ?
N21 C47 C21 126.0(6) . . ?
N21 C47 C219 108.3(5) . . ?
C21 C47 C219 125.7(6) . . ?
N14 C50 C115 126.1(5) . . ?
N14 C50 C114 110.6(6) . . ?
C115 C50 C114 123.3(6) . . ?
N13 C110 C111 122.9(5) . . ?
N13 C110 C19 109.5(5) . . ?
C111 C110 C19 127.6(6) . . ?
C112 C111 C110 126.8(5) . . ?
C112 C111 C143 116.1(5) . . ?
C110 C111 C143 117.2(5) . . ?
N14 C112 C111 125.3(5) . . ?
N14 C112 C113 109.5(5) . . ?
C111 C112 C113 125.1(6) . . ?
C114 C113 C112 107.2(5) . . ?
C113 C114 C50 106.4(5) . . ?
C116 C115 C50 125.0(5) . . ?
C116 C115 C144 119.2(6) . . ?
C50 C115 C144 115.6(5) . . ?
N11 C116 C115 124.8(5) . . ?
N11 C116 C117 109.7(5) . . ?
C115 C116 C117 125.6(6) . . ?
C118 C117 C116 108.1(6) . . ?
C117 C118 C119 105.8(6) . . ?
N11 C119 C11 124.3(6) . . ?
N11 C119 C118 110.3(5) . . ?
C11 C119 C118 125.4(6) . . ?
N111 C121 C131 122.5(7) . . ?
N112 C122 C132 123.1(6) . . ?
N113 C123 C133 125.7(7) . . ?
N114 C124 C134 123.4(8) . . ?
C121 C131 C141 120.0(7) . . ?
C122 C132 C142 120.6(6) . . ?
C123 C133 C143 119.0(7) . . ?
C144 C134 C124 120.6(8) . . ?
C151 C141 C131 116.8(6) . . ?
C151 C141 C11 123.3(6) . . ?
C131 C141 C11 119.9(6) . . ?
C132 C142 C152 115.3(6) . . ?
C132 C142 C16 123.1(5) . . ?
C152 C142 C16 121.6(6) . . ?
C133 C143 C153 116.4(6) . . ?
C133 C143 C111 123.2(6) . . ?
C153 C143 C111 120.4(6) . . ?
C134 C144 C154 116.8(7) . . ?
C134 C144 C115 121.8(6) . . ?
C154 C144 C115 121.3(6) . . ?
C141 C151 C161 119.8(7) . . ?
C162 C152 C142 120.5(6) . . ?
C163 C153 C143 118.2(6) . . ?
C144 C154 C164 118.4(8) . . ?
N111 C161 C151 123.5(7) . . ?
N112 C162 C152 124.4(6) . . ?
N113 C163 C153 124.6(6) . . ?
N114 C164 C154 124.0(9) . . ?
N23 C210 C211 124.5(5) . . ?
N23 C210 C29 110.2(6) . . ?
C211 C210 C29 125.1(6) . . ?
C212 C211 C210 125.9(5) . . ?
C212 C211 C243 118.6(6) . . ?
C210 C211 C243 115.5(5) . . ?
C211 C212 N24 126.9(6) . . ?
C211 C212 C213 124.1(6) . . ?
N24 C212 C213 108.9(5) . . ?
C214 C213 C212 107.0(6) . . ?
C213 C214 C215 108.7(6) . . ?
N24 C215 C216 124.8(5) . . ?
N24 C215 C214 108.6(6) . . ?
C216 C215 C214 126.6(6) . . ?
C217 C216 C215 126.5(6) . . ?
C217 C216 C242 118.5(5) . . ?
C215 C216 C242 114.9(5) . . ?
N21 C217 C216 124.9(5) . . ?
N21 C217 C218 109.6(5) . . ?
C216 C217 C218 125.5(6) . . ?
C219 C218 C217 107.6(6) . . ?
C218 C219 C47 107.0(6) . . ?
N211 C221 C231 125.0(7) . . ?
N214 C224 C234 122.4(7) . . ?
C241 C231 C221 120.2(7) . . ?
C244 C234 C224 120.7(7) . . ?
C231 C241 C251 116.1(6) . . ?
C231 C241 C21 124.0(6) . . ?
C251 C241 C21 119.8(5) . . ?
C234 C244 C254 115.9(6) . . ?
C234 C244 C26 121.4(6) . . ?
C254 C244 C26 122.7(6) . . ?
C241 C251 C261 120.2(6) . . ?
C264 C254 C244 119.7(7) . . ?
N211 C261 C251 123.7(6) . . ?
N214 C264 C254 123.6(7) . . ?
C6B2 N212 C2B2 115.4(5) . . ?
C6B2 N212 C2A2 103.3(5) . . ?
C2B2 N212 C2A2 36.07(17) . . ?
C6B2 N212 C6A2 41.28(19) . . ?
C2B2 N212 C6A2 106.1(5) . . ?
C2A2 N212 C6A2 120.7(5) . . ?
C6B2 N212 Zn1 122.6(3) . 4 ?
C2B2 N212 Zn1 121.8(3) . 4 ?
C2A2 N212 Zn1 120.2(3) . 4 ?
C6A2 N212 Zn1 119.1(3) . 4 ?
C3A2 C2A2 N212 120.1(3) . . ?
C2A2 C3A2 C242 121.0(3) . . ?
C6A2 C5A2 C242 120.1(3) . . ?
C5A2 C6A2 N212 119.2(3) . . ?
C3B2 C2B2 N212 126.9(3) . . ?
C2B2 C3B2 C242 117.3(3) . . ?
C6B2 C5B2 C242 121.0(3) . . ?
C5B2 C6B2 N212 123.4(3) . . ?
C3A2 C242 C5A2 118.9(5) . . ?
C3A2 C242 C5B2 103.3(5) . . ?
C5A2 C242 C5B2 39.6(2) . . ?
C3A2 C242 C3B2 38.1(2) . . ?
C5A2 C242 C3B2 104.2(5) . . ?
C5B2 C242 C3B2 115.6(5) . . ?
C3A2 C242 C216 121.3(5) . . ?
C5A2 C242 C216 119.6(5) . . ?
C5B2 C242 C216 124.5(5) . . ?
C3B2 C242 C216 119.9(5) . . ?
C2A3 N213 C6A3 115.6(8) . . ?
C2A3 N213 C5B3 34.6(11) . . ?
C6A3 N213 C5B3 104.7(14) . . ?
C2A3 N213 C3B3 100.2(12) . . ?
C6A3 N213 C3B3 40.7(9) . . ?
C5B3 N213 C3B3 114.2(16) . . ?
C2A3 N213 Zn2 123.5(6) . 2_644 ?
C6A3 N213 Zn2 120.8(6) . 2_644 ?
C5B3 N213 Zn2 120.9(12) . 2_644 ?
C3B3 N213 Zn2 124.9(10) . 2_644 ?
N213 C2A3 C3A3 124.7(10) . . ?
C243 C3A3 C2A3 121.1(11) . . ?
C243 C5A3 C6A3 122.9(10) . . ?
N213 C6A3 C5A3 120.8(10) . . ?
C3B3 C2B3 C243 122(2) . . ?
C2B3 C3B3 N213 126(2) . . ?
N213 C5B3 C6B3 125(2) . . ?
C5B3 C6B3 C243 117(2) . . ?
C5A3 C243 C3A3 114.7(9) . . ?
C5A3 C243 C2B3 38.9(11) . . ?
C3A3 C243 C2B3 101.3(14) . . ?
C5A3 C243 C6B3 103.0(14) . . ?
C3A3 C243 C6B3 36.7(10) . . ?
C2B3 C243 C6B3 115.0(17) . . ?
C5A3 C243 C211 123.0(8) . . ?
C3A3 C243 C211 122.2(8) . . ?
C2B3 C243 C211 125.0(13) . . ?
C6B3 C243 C211 120.0(13) . . ?
C116 N11 C119 106.1(5) . . ?
C116 N11 Zn1 127.4(4) . . ?
C119 N11 Zn1 126.3(4) . . ?
C15 N12 C12 107.5(5) . . ?
C15 N12 Zn1 124.9(4) . . ?
C12 N12 Zn1 124.8(4) . . ?
C17 N13 C110 104.9(5) . . ?
C17 N13 Zn1 127.6(4) . . ?
C110 N13 Zn1 127.5(4) . . ?
C50 N14 C112 106.4(5) . . ?
C50 N14 Zn1 125.7(4) . . ?
C112 N14 Zn1 125.3(4) . . ?
C217 N21 C47 107.5(5) . . ?
C217 N21 Zn2 126.5(4) . . ?
C47 N21 Zn2 125.6(4) . . ?
C22 N22 C25 105.4(5) . . ?
C22 N22 Zn2 126.9(4) . . ?
C25 N22 Zn2 126.2(4) . . ?
C27 N23 C210 106.6(5) . . ?
C27 N23 Zn2 126.6(4) . . ?
C210 N23 Zn2 126.8(4) . . ?
C215 N24 C212 106.8(5) . . ?
C215 N24 Zn2 127.0(4) . . ?
C212 N24 Zn2 126.0(4) . . ?
C161 N111 C121 117.4(6) . . ?
C161 N111 Ag2 120.9(5) . 1_545 ?
C121 N111 Ag2 120.2(5) . 1_545 ?
C162 N112 C122 116.1(5) . . ?
C162 N112 Ag1 124.2(4) . 1_545 ?
C122 N112 Ag1 119.4(4) . 1_545 ?
C163 N113 C123 115.9(6) . . ?
C163 N113 Ag1 119.2(4) . . ?
C123 N113 Ag1 124.8(5) . . ?
C124 N114 C164 116.6(7) . . ?
C124 N114 Ag2 119.9(6) . . ?
C164 N114 Ag2 123.1(6) . . ?
C221 N211 C261 114.6(6) . . ?
C221 N211 Ag1 127.7(5) . . ?
C261 N211 Ag1 117.6(5) . . ?
C264 N214 C224 117.5(6) . . ?
C264 N214 Ag1 116.3(5) . 3_755 ?
C224 N214 Ag1 126.2(5) . 3_755 ?
O23 S2 O22 115.5(10) . . ?
O23 S2 O21 111.6(10) . . ?
O22 S2 O21 107.9(11) . . ?
O23 S2 C2A 107.0(7) . . ?
O22 S2 C2A 107.2(7) . . ?
O21 S2 C2A 107.3(7) . . ?
O12 S1 O11 122.6(10) . . ?
O12 S1 O13 112.5(10) . . ?
O11 S1 O13 107.8(10) . . ?
O12 S1 C1A 106.6(7) . . ?
O11 S1 C1A 103.5(6) . . ?
O13 S1 C1A 101.2(6) . . ?
F21 C2A F23 105.1(12) . . ?
F21 C2A F22 109.4(12) . . ?
F23 C2A F22 104.7(12) . . ?
F21 C2A S2 113.4(8) . . ?
F23 C2A S2 113.2(8) . . ?
F22 C2A S2 110.5(8) . . ?
F12 C1A F13 116.2(13) . . ?
F12 C1A F11 107.3(11) . . ?
F13 C1A F11 112.9(13) . . ?
F12 C1A S1 107.0(7) . . ?
F13 C1A S1 106.9(8) . . ?
F11 C1A S1 106.1(7) . . ?

loop_
_geom_bond_atom_site_label_1
_geom_bond_atom_site_label_2
_geom_bond_distance
_geom_bond_site_symmetry_2
_geom_bond_publ_flag
Zn1 N14 2.057(4) . ?
Zn1 N12 2.070(4) . ?
Zn1 N13 2.080(5) . ?
Zn1 N11 2.105(5) . ?
Zn1 N212 2.158(5) 4_656 ?
Zn2 N22 2.053(5) . ?
Zn2 N24 2.056(5) . ?
Zn2 N23 2.088(5) . ?
Zn2 N21 2.110(5) . ?
Zn2 N213 2.183(5) 2_654 ?
Ag1 N211 2.245(5) . ?
Ag1 N112 2.278(5) 1_565 ?
Ag1 N214 2.464(6) 3_755 ?
Ag1 N113 2.562(5) . ?
Ag2 N11S 2.233(11) . ?
Ag2 N114 2.274(6) . ?
Ag2 N111 2.306(6) 1_565 ?
C11S C12S 1.3900 . ?
C11S C16S 1.3900 . ?
C11S N11S 1.396(12) . ?
C12S C13S 1.3900 . ?
C13S C14S 1.3900 . ?
C13S C17S 1.491(9) . ?
C14S C15S 1.3900 . ?
C15S C16S 1.3900 . ?
C11 C119 1.406(8) . ?
C11 C12 1.409(8) . ?
C11 C141 1.497(8) . ?
C12 N12 1.366(7) . ?
C12 C13 1.447(8) . ?
C13 C14 1.326(9) . ?
C14 C15 1.452(8) . ?
C15 N12 1.364(7) . ?
C15 C16 1.404(8) . ?
C16 C17 1.413(8) . ?
C16 C142 1.499(8) . ?
C17 N13 1.381(7) . ?
C17 C18 1.435(8) . ?
C18 C19 1.325(8) . ?
C19 C110 1.420(8) . ?
C21 C47 1.387(8) . ?
C21 C22 1.438(8) . ?
C21 C241 1.500(8) . ?
C22 N22 1.366(7) . ?
C22 C23 1.420(8) . ?
C23 C24 1.355(9) . ?
C24 C25 1.423(8) . ?
C25 C26 1.396(8) . ?
C25 N22 1.397(7) . ?
C26 C27 1.401(8) . ?
C26 C244 1.490(8) . ?
C27 N23 1.367(7) . ?
C27 C28 1.442(9) . ?
C28 C29 1.354(10) . ?
C29 C210 1.428(9) . ?
C47 N21 1.367(7) . ?
C47 C219 1.453(8) . ?
C50 N14 1.360(7) . ?
C50 C115 1.416(8) . ?
C50 C114 1.443(8) . ?
C110 N13 1.395(7) . ?
C110 C111 1.413(8) . ?
C111 C112 1.398(8) . ?
C111 C143 1.506(8) . ?
C112 N14 1.380(7) . ?
C112 C113 1.443(8) . ?
C113 C114 1.362(9) . ?
C115 C116 1.393(8) . ?
C115 C144 1.516(8) . ?
C116 N11 1.360(7) . ?
C116 C117 1.430(8) . ?
C117 C118 1.359(8) . ?
C118 C119 1.431(8) . ?
C119 N11 1.384(7) . ?
C121 N111 1.352(9) . ?
C121 C131 1.377(9) . ?
C122 N112 1.356(8) . ?
C122 C132 1.383(9) . ?
C123 N113 1.326(8) . ?
C123 C133 1.358(9) . ?
C124 N114 1.301(10) . ?
C124 C134 1.362(10) . ?
C131 C141 1.406(8) . ?
C132 C142 1.393(8) . ?
C133 C143 1.392(9) . ?
C134 C144 1.360(9) . ?
C141 C151 1.382(9) . ?
C142 C152 1.398(8) . ?
C143 C153 1.422(8) . ?
C144 C154 1.377(10) . ?
C151 C161 1.387(9) . ?
C152 C162 1.377(8) . ?
C153 C163 1.384(9) . ?
C154 C164 1.378(11) . ?
C161 N111 1.331(9) . ?
C162 N112 1.320(8) . ?
C163 N113 1.321(8) . ?
C164 N114 1.320(10) . ?
C210 N23 1.373(7) . ?
C210 C211 1.420(8) . ?
C211 C212 1.378(8) . ?
C211 C243 1.494(8) . ?
C212 N24 1.383(7) . ?
C212 C213 1.429(9) . ?
C213 C214 1.330(9) . ?
C214 C215 1.427(9) . ?
C215 N24 1.364(7) . ?
C215 C216 1.425(8) . ?
C216 C217 1.386(8) . ?
C216 C242 1.521(8) . ?
C217 N21 1.353(7) . ?
C217 C218 1.428(8) . ?
C218 C219 1.336(8) . ?
C221 N211 1.304(9) . ?
C221 C231 1.393(10) . ?
C224 N214 1.327(9) . ?
C224 C234 1.384(10) . ?
C231 C241 1.356(9) . ?
C234 C244 1.375(9) . ?
C241 C251 1.361(9) . ?
C244 C254 1.385(9) . ?
C251 C261 1.397(9) . ?
C254 C264 1.389(10) . ?
C261 N211 1.335(8) . ?
C264 N214 1.304(9) . ?
N212 C6B2 1.367(7) . ?
N212 C2B2 1.359(7) . ?
N212 C2A2 1.367(7) . ?
N212 C6A2 1.403(7) . ?
N212 Zn1 2.158(5) 4 ?
C2A2 C3A2 1.3900 . ?
C3A2 C242 1.379(8) . ?
C5A2 C6A2 1.3900 . ?
C5A2 C242 1.416(8) . ?
C2B2 C3B2 1.2834 . ?
C3B2 C242 1.470(8) . ?
C5B2 C6B2 1.2998 . ?
C5B2 C242 1.417(8) . ?
N213 C2A3 1.285(13) . ?
N213 C6A3 1.319(12) . ?
N213 C5B3 1.33(3) . ?
N213 C3B3 1.34(2) . ?
N213 Zn2 2.183(5) 2_644 ?
C2A3 C3A3 1.375(16) . ?
C3A3 C243 1.327(14) . ?
C5A3 C243 1.326(15) . ?
C5A3 C6A3 1.396(15) . ?
C2B3 C3B3 1.27(3) . ?
C2B3 C243 1.38(3) . ?
C5B3 C6B3 1.36(4) . ?
C6B3 C243 1.43(3) . ?
N111 Ag2 2.306(6) 1_545 ?
N112 Ag1 2.278(5) 1_545 ?
N214 Ag1 2.464(6) 3_755 ?
S2 O23 1.411(8) . ?
S2 O22 1.413(8) . ?
S2 O21 1.424(8) . ?
S2 C2A 1.770(8) . ?
S1 O12 1.352(7) . ?
S1 O11 1.432(8) . ?
S1 O13 1.477(8) . ?
S1 C1A 1.819(9) . ?
C2A F21 1.303(9) . ?
C2A F23 1.313(9) . ?
C2A F22 1.327(9) . ?
C1A F12 1.308(9) . ?
C1A F13 1.323(9) . ?
C1A F11 1.342(9) . ?
